data_2004184
loop_
_publ_author_name
'Degen, T.'
'Harbrecht, B.'

_publ_section_title
;
 Ta~3~S~2{-~<i>x</i>}Se~<i>x~</i>, Partial Substitution of Selenium for
 Sulfur into a Tantalum-Rich Sulfide
;
_journal_issue 11
_journal_name_full 'Acta Crystallographica Section C'
_journal_page_first 2218
_journal_page_last 2220
_journal_paper_doi 10.1107/S0108270194009923
_journal_volume 51
_journal_year 1995
_chemical_formula_sum 'S1.68 Se0.32 Ta3'
_chemical_formula_weight 622.04
_chemical_name_systematic
;
 ?
;
_space_group_IT_number 39
_symmetry_cell_setting orthorhombic
_symmetry_space_group_name_Hall 'A 2 -2b'
_symmetry_space_group_name_H-M 'A b m 2'
_audit_creation_method SHELXL
_cell_angle_alpha 90.00
_cell_angle_beta 90.00
_cell_angle_gamma 90.00
_cell_formula_units_Z 8
_cell_length_a 7.5018(10)
_cell_length_b 17.358(4)
_cell_length_c 5.6204(4)
_cell_measurement_reflns_used 25
_cell_measurement_temperature 293(2)
_cell_measurement_theta_max 16.5
_cell_measurement_theta_min 8
_cell_volume 731.9(2)
_computing_cell_refinement 'Enraf-Nonius CAD4 Software'
_computing_data_collection 'Enraf-Nonius CAD4 Software'
_computing_data_reduction 'Enraf-Nonius CAD4 Software'
_computing_molecular_graphics 'SCHAKAL92 (Keller, 1992)'
_computing_publication_material 'Microsoft WinWord 2.0'
_computing_structure_refinement 'SHELXL93 (Sheldrick, 1994)'
_diffrn_ambient_temperature 293(2)
_diffrn_measurement_device 'Enraf-Nonius CAD4'
_diffrn_measurement_method \w-2\q
_diffrn_radiation_monochromator graphite
_diffrn_radiation_source 'fine-focus sealed tube'
_diffrn_radiation_type MoK\a
_diffrn_radiation_wavelength 0.70930
_diffrn_reflns_av_R_equivalents 0.0260
_diffrn_reflns_av_sigmaI/netI 0.0566
_diffrn_reflns_limit_h_max 12
_diffrn_reflns_limit_h_min 0
_diffrn_reflns_limit_k_max 28
_diffrn_reflns_limit_k_min -28
_diffrn_reflns_limit_l_max 9
_diffrn_reflns_limit_l_min -9
_diffrn_reflns_number 3403
_diffrn_reflns_theta_max 34.91
_diffrn_reflns_theta_min 2.34
_diffrn_standards_decay_% 0
_diffrn_standards_interval_time 43
_diffrn_standards_number 1
_exptl_absorpt_coefficient_mu 93.372
_exptl_absorpt_correction_T_max 0.997
_exptl_absorpt_correction_T_min 0.387
_exptl_absorpt_correction_type empirical
_exptl_crystal_colour Black
_exptl_crystal_density_diffrn 11.291
_exptl_crystal_description Needle
_exptl_crystal_F_000 2054
_exptl_crystal_size_max 0.4
_exptl_crystal_size_mid 0.1
_exptl_crystal_size_min 0.05
_refine_diff_density_max 2.542
_refine_diff_density_min -2.247
_refine_ls_abs_structure_details 'Flack H D (1983), Acta Cryst. A39, 876-881'
_refine_ls_abs_structure_Flack 0.60(3)
_refine_ls_extinction_coef 0.000320(14)
_refine_ls_extinction_method 'F~c~^*^ = 1/kF~c~[1+0.001\cF~c~^2^\l^3^/sin(2\q)]^1/4^'
_refine_ls_goodness_of_fit_all 0.916
_refine_ls_goodness_of_fit_obs 0.970
_refine_ls_matrix_type full
_refine_ls_number_parameters 52
_refine_ls_number_reflns 1647
_refine_ls_number_restraints 0
_refine_ls_restrained_S_all 0.916
_refine_ls_restrained_S_obs 0.970
_refine_ls_R_factor_all 0.0439
_refine_ls_R_factor_obs 0.0222
_refine_ls_shift/esd_max 0.001
_refine_ls_shift/esd_mean 0.000
_refine_ls_structure_factor_coef Fsqd
_refine_ls_weighting_scheme
;calc w = 1/[\s^2^(F~o~^2^)+(0.0123P)^2^] where
P = (F~o~^2^+2F~c~^2^)/3
;
_refine_ls_wR_factor_all 0.0425
_refine_ls_wR_factor_obs 0.0397
_reflns_number_observed 1292
_reflns_number_total 1647
_reflns_observed_criterion >2\s(I)
_cod_data_source_file se1065.cif
_cod_data_source_block alge
_cod_depositor_comments
;
The following automatic conversions were performed:

'_geom_bond_publ_flag' value 'Yes' changed to 'yes' according to
/home/saulius/struct/CIF-dictionaries/cif_core.dic dictionary named
'cif_core.dic' version 2.4.1 from 2010-06-29 (20 times).

Automatic conversion script
Id: cif_fix_values 1715 2011-07-08 13:25:40Z adriana 
;
_cod_database_code 2004184

loop_
_symmetry_equiv_pos_as_xyz
'x, y, z'
'-x, -y, z'
'-x, y+1/2, z'
'x, -y+1/2, z'
'x, y+1/2, z+1/2'
'-x, -y+1/2, z+1/2'
'-x, y+1, z+1/2'
'x, -y+1, z+1/2'

loop_
_atom_site_aniso_label
_atom_site_aniso_U_11
_atom_site_aniso_U_22
_atom_site_aniso_U_33
_atom_site_aniso_U_12
_atom_site_aniso_U_13
_atom_site_aniso_U_23
Ta1 0.00520(12) 0.00514(13) 0.00580(14) -0.00046(11) 0.0001(3) 0.0003(3)
Ta2 0.00543(12) 0.00540(13) 0.00550(13) 0.00044(11) 0.0002(3) -0.0001(3)
Ta3 0.0052(2) 0.0062(2) 0.0054(3) 0.000 -0.0003(3) 0.000
Ta4 0.0053(2) 0.0043(2) 0.0044(2) 0.000 -0.00011(15) 0.000
S1 0.0122(10) 0.0066(9) 0.0072(9) 0.0030(8) 0.0015(7) -0.0005(8)
Se1 0.0122(10) 0.0066(9) 0.0072(9) 0.0030(8) 0.0015(7) -0.0005(8)
S2 0.0061(10) 0.0167(13) 0.0064(10) 0.0021(9) 0.0008(7) 0.0012(9)
Se2 0.0061(10) 0.0167(13) 0.0064(10) 0.0021(9) 0.0008(7) 0.0012(9)

loop_
_atom_site_label
_atom_site_occupancy
_atom_site_fract_x
_atom_site_fract_y
_atom_site_fract_z
_atom_site_U_iso_or_equiv
_atom_site_thermal_displace_type
_atom_site_calc_flag
_atom_site_refinement_flags
_atom_site_type_symbol
Ta1 1 .71936(4) .16727(2) .0000 .00538(7) Uani d . Ta
Ta2 1 .10433(4) .10867(2) .9938(2) .00544(6) Uani d . Ta
Ta3 1 .65524(7) .2500 .4804(2) .00560(11) Uani d S Ta
Ta4 1 .9956(2) .2500 .7446(3) .00468(9) Uani d S Ta
S1 .794(9) .8234(3) .03888(12) .8697(4) .0087(6) Uani d P S
Se1 .206(9) .8234(3) .03888(12) .8697(4) .0087(6) Uani d P Se
S2 .879(9) .5822(3) .1148(2) .3698(4) .0097(6) Uani d P S
Se2 .121(9) .5822(3) .1148(2) .3698(4) .0097(6) Uani d P Se

loop_
_atom_type_symbol
_atom_type_description
_atom_type_scat_dispersion_real
_atom_type_scat_dispersion_imag
_atom_type_scat_source
Ta Ta -0.7052 6.5227 'International Tables Vol C Tables 4.2.6.8 and 6.1.1.4'
Se Se -0.0929 2.2259 'International Tables Vol C Tables 4.2.6.8 and 6.1.1.4'
S S 0.1246 0.1234 'International Tables Vol C Tables 4.2.6.8 and 6.1.1.4'

loop_
_geom_angle_atom_site_label_1
_geom_angle_atom_site_label_2
_geom_angle_atom_site_label_3
_geom_angle_site_symmetry_1
_geom_angle_site_symmetry_3
_geom_angle
Se1 Ta1 S1 1_554 1_554 0.00(15)
Se1 Ta1 S2 1_554 . 92.73(8)
S1 Ta1 S2 1_554 . 92.73(8)
Se1 Ta1 Se2 1_554 . 92.73(8)
S1 Ta1 Se2 1_554 . 92.73(8)
S2 Ta1 Se2 . . 0.0(2)
Se1 Ta1 Se2 1_554 7_644 82.70(8)
S1 Ta1 Se2 1_554 7_644 82.70(8)
S2 Ta1 Se2 . 7_644 75.05(5)
Se2 Ta1 Se2 . 7_644 75.05(5)
Se1 Ta1 S2 1_554 7_644 82.70(8)
S1 Ta1 S2 1_554 7_644 82.70(8)
S2 Ta1 S2 . 7_644 75.05(5)
Se2 Ta1 S2 . 7_644 75.05(5)
Se2 Ta1 S2 7_644 7_644 0.0(2)
Se1 Ta1 Ta1 1_554 4 154.35(5)
S1 Ta1 Ta1 1_554 4 154.35(5)
S2 Ta1 Ta1 . 4 111.46(6)
Se2 Ta1 Ta1 . 4 111.46(6)
Se2 Ta1 Ta1 7_644 4 110.97(6)
S2 Ta1 Ta1 7_644 4 110.97(6)
Se1 Ta1 Ta4 1_554 1_554 94.25(5)
S1 Ta1 Ta4 1_554 1_554 94.25(5)
S2 Ta1 Ta4 . 1_554 152.71(6)
Se2 Ta1 Ta4 . 1_554 152.71(6)
Se2 Ta1 Ta4 7_644 1_554 132.03(6)
S2 Ta1 Ta4 7_644 1_554 132.03(6)
Ta1 Ta1 Ta4 4 1_554 60.33(2)
Se1 Ta1 Ta4 1_554 6_754 110.58(6)
S1 Ta1 Ta4 1_554 6_754 110.58(6)
S2 Ta1 Ta4 . 6_754 95.14(6)
Se2 Ta1 Ta4 . 6_754 95.14(6)
Se2 Ta1 Ta4 7_644 6_754 164.16(6)
S2 Ta1 Ta4 7_644 6_754 164.16(6)
Ta1 Ta1 Ta4 4 6_754 60.54(2)
Ta4 Ta1 Ta4 1_554 6_754 57.750(9)
Se1 Ta1 Ta2 1_554 1_654 53.08(5)
S1 Ta1 Ta2 1_554 1_654 53.08(5)
S2 Ta1 Ta2 . 1_654 106.10(6)
Se2 Ta1 Ta2 . 1_654 106.10(6)
Se2 Ta1 Ta2 7_644 1_654 135.71(6)
S2 Ta1 Ta2 7_644 1_654 135.71(6)
Ta1 Ta1 Ta2 4 1_654 109.400(10)
Ta4 Ta1 Ta2 1_554 1_654 59.01(3)
Ta4 Ta1 Ta2 6_754 1_654 58.53(3)
Se1 Ta1 Ta3 1_554 . 136.51(6)
S1 Ta1 Ta3 1_554 . 136.51(6)
S2 Ta1 Ta3 . . 51.54(6)
Se2 Ta1 Ta3 . . 51.54(6)
Se2 Ta1 Ta3 7_644 . 106.18(6)
S2 Ta1 Ta3 7_644 . 106.18(6)
Ta1 Ta1 Ta3 4 . 62.362(12)
Ta4 Ta1 Ta3 1_554 . 108.24(3)
Ta4 Ta1 Ta3 6_754 . 58.34(3)
Ta2 Ta1 Ta3 1_654 . 108.10(2)
Se1 Ta1 Ta3 1_554 6_654 132.90(5)
S1 Ta1 Ta3 1_554 6_654 132.90(5)
S2 Ta1 Ta3 . 6_654 80.10(5)
Se2 Ta1 Ta3 . 6_654 80.10(5)
Se2 Ta1 Ta3 7_644 6_654 50.36(6)
S2 Ta1 Ta3 7_644 6_654 50.36(6)
Ta1 Ta1 Ta3 4 6_654 62.950(10)
Ta4 Ta1 Ta3 1_554 6_654 113.15(3)
Ta4 Ta1 Ta3 6_754 6_654 116.40(3)
Ta2 Ta1 Ta3 1_654 6_654 171.89(2)
Ta3 Ta1 Ta3 . 6_654 71.41(2)
Se2 Ta2 S2 7_645 7_645 0.0(2)
Se2 Ta2 Se1 7_645 7_645 93.06(8)
S2 Ta2 Se1 7_645 7_645 93.06(8)
Se2 Ta2 S1 7_645 7_645 93.06(8)
S2 Ta2 S1 7_645 7_645 93.06(8)
Se1 Ta2 S1 7_645 7_645 0.00(13)
Se2 Ta2 Se1 7_645 1_455 137.78(8)
S2 Ta2 Se1 7_645 1_455 137.78(8)
Se1 Ta2 Se1 7_645 1_455 100.48(8)
S1 Ta2 Se1 7_645 1_455 100.48(8)
Se2 Ta2 S1 7_645 1_455 137.78(8)
S2 Ta2 S1 7_645 1_455 137.78(8)
Se1 Ta2 S1 7_645 1_455 100.48(8)
S1 Ta2 S1 7_645 1_455 100.48(8)
Se1 Ta2 S1 1_455 1_455 0.00(14)
Se2 Ta2 Se1 7_645 2_655 77.06(8)
S2 Ta2 Se1 7_645 2_655 77.06(8)
Se1 Ta2 Se1 7_645 2_655 73.47(4)
S1 Ta2 Se1 7_645 2_655 73.47(4)
Se1 Ta2 Se1 1_455 2_655 69.07(8)
S1 Ta2 Se1 1_455 2_655 69.07(8)
Se2 Ta2 S1 7_645 2_655 77.06(8)
S2 Ta2 S1 7_645 2_655 77.06(8)
Se1 Ta2 S1 7_645 2_655 73.47(4)
S1 Ta2 S1 7_645 2_655 73.47(4)
Se1 Ta2 S1 1_455 2_655 69.07(8)
S1 Ta2 S1 1_455 2_655 69.07(8)
Se1 Ta2 S1 2_655 2_655 0.00(13)
Se2 Ta2 Ta4 7_645 6_655 110.24(7)
S2 Ta2 Ta4 7_645 6_655 110.24(7)
Se1 Ta2 Ta4 7_645 6_655 93.13(6)
S1 Ta2 Ta4 7_645 6_655 93.13(6)
Se1 Ta2 Ta4 1_455 6_655 108.72(6)
S1 Ta2 Ta4 1_455 6_655 108.72(6)
Se1 Ta2 Ta4 2_655 6_655 165.36(6)
S1 Ta2 Ta4 2_655 6_655 165.36(6)
Se2 Ta2 Ta4 7_645 1_455 95.43(7)
S2 Ta2 Ta4 7_645 1_455 95.43(7)
Se1 Ta2 Ta4 7_645 1_455 150.31(6)
S1 Ta2 Ta4 7_645 1_455 150.31(6)
Se1 Ta2 Ta4 1_455 1_455 92.13(6)
S1 Ta2 Ta4 1_455 1_455 92.13(6)
Se1 Ta2 Ta4 2_655 1_455 136.19(6)
S1 Ta2 Ta4 2_655 1_455 136.19(6)
Ta4 Ta2 Ta4 6_655 1_455 57.252(12)
Se2 Ta2 Ta3 7_645 6_655 52.49(6)
S2 Ta2 Ta3 7_645 6_655 52.49(6)
Se1 Ta2 Ta3 7_645 6_655 106.46(6)
S1 Ta2 Ta3 7_645 6_655 106.46(6)
Se1 Ta2 Ta3 1_455 6_655 150.75(6)
S1 Ta2 Ta3 1_455 6_655 150.75(6)
Se1 Ta2 Ta3 2_655 6_655 129.55(5)
S1 Ta2 Ta3 2_655 6_655 129.55(5)
Ta4 Ta2 Ta3 6_655 6_655 59.23(3)
Ta4 Ta2 Ta3 1_455 6_655 58.71(3)
Se2 Ta2 Ta1 7_645 1_456 153.17(6)
S2 Ta2 Ta1 7_645 1_456 153.17(6)
Se1 Ta2 Ta1 7_645 1_456 110.88(6)
S1 Ta2 Ta1 7_645 1_456 110.88(6)
Se1 Ta2 Ta1 1_455 1_456 51.41(5)
S1 Ta2 Ta1 1_455 1_456 51.41(5)
Se1 Ta2 Ta1 2_655 1_456 120.37(5)
S1 Ta2 Ta1 2_655 1_456 120.37(5)
Ta4 Ta2 Ta1 6_655 1_456 58.31(3)
Ta4 Ta2 Ta1 1_455 1_456 57.76(3)
Ta3 Ta2 Ta1 6_655 1_456 106.93(2)
Se2 Ta3 S2 . . 0.00(15)
Se2 Ta3 Se2 . 4 141.12(11)
S2 Ta3 Se2 . 4 141.12(11)
Se2 Ta3 S2 . 4 141.12(11)
S2 Ta3 S2 . 4 141.12(11)
Se2 Ta3 S2 4 4 0.00(15)
Se2 Ta3 Ta4 . 6_754 94.79(5)
S2 Ta3 Ta4 . 6_754 94.79(5)
Se2 Ta3 Ta4 4 6_754 94.79(5)
S2 Ta3 Ta4 4 6_754 94.79(5)
Se2 Ta3 Ta4 . . 108.40(5)
S2 Ta3 Ta4 . . 108.40(5)
Se2 Ta3 Ta4 4 . 108.40(5)
S2 Ta3 Ta4 4 . 108.40(5)
Ta4 Ta3 Ta4 6_754 . 57.019(12)
Se2 Ta3 Ta2 . 7_644 51.46(5)
S2 Ta3 Ta2 . 7_644 51.46(5)
Se2 Ta3 Ta2 4 7_644 153.63(6)
S2 Ta3 Ta2 4 7_644 153.63(6)
Ta4 Ta3 Ta2 6_754 7_644 58.85(2)
Ta4 Ta3 Ta2 . 7_644 58.38(2)
Se2 Ta3 Ta2 . 6_654 153.63(6)
S2 Ta3 Ta2 . 6_654 153.63(6)
Se2 Ta3 Ta2 4 6_654 51.46(5)
S2 Ta3 Ta2 4 6_654 51.46(5)
Ta4 Ta3 Ta2 6_754 6_654 58.85(2)
Ta4 Ta3 Ta2 . 6_654 58.38(2)
Ta2 Ta3 Ta2 7_644 6_654 107.30(2)
Se2 Ta3 Ta1 . . 51.61(6)
S2 Ta3 Ta1 . . 51.61(6)
Se2 Ta3 Ta1 4 . 104.70(6)
S2 Ta3 Ta1 4 . 104.70(6)
Ta4 Ta3 Ta1 6_754 . 57.83(3)
Ta4 Ta3 Ta1 . . 107.71(3)
Ta2 Ta3 Ta1 7_644 . 63.63(3)
Ta2 Ta3 Ta1 6_654 . 107.65(3)
Se2 Ta3 Ta1 . 4 104.70(6)
S2 Ta3 Ta1 . 4 104.70(6)
Se2 Ta3 Ta1 4 4 51.60(6)
S2 Ta3 Ta1 4 4 51.60(6)
Ta4 Ta3 Ta1 6_754 4 57.83(3)
Ta4 Ta3 Ta1 . 4 107.71(3)
Ta2 Ta3 Ta1 7_644 4 107.65(3)
Ta2 Ta3 Ta1 6_654 4 63.63(3)
Ta1 Ta3 Ta1 . 4 55.28(2)
Se2 Ta3 Ta1 . 7_645 51.98(5)
S2 Ta3 Ta1 . 7_645 51.98(5)
Se2 Ta3 Ta1 4 7_645 104.00(5)
S2 Ta3 Ta1 4 7_645 104.00(5)
Ta4 Ta3 Ta1 6_754 7_645 144.08(3)
Ta4 Ta3 Ta1 . 7_645 138.74(3)
Ta2 Ta3 Ta1 7_644 7_645 99.20(2)
Ta2 Ta3 Ta1 6_654 7_645 153.18(2)
Ta1 Ta3 Ta1 . 7_645 87.58(2)
Ta1 Ta3 Ta1 4 7_645 112.31(3)
Se2 Ta3 Ta1 . 6_655 104.00(5)
S2 Ta3 Ta1 . 6_655 104.00(5)
Se2 Ta3 Ta1 4 6_655 51.98(5)
S2 Ta3 Ta1 4 6_655 51.98(5)
Ta4 Ta3 Ta1 6_754 6_655 144.08(3)
Ta4 Ta3 Ta1 . 6_655 138.74(3)
Ta2 Ta3 Ta1 7_644 6_655 153.18(2)
Ta2 Ta3 Ta1 6_654 6_655 99.20(2)
Ta1 Ta3 Ta1 . 6_655 112.31(3)
Ta1 Ta3 Ta1 4 6_655 87.58(2)
Ta1 Ta3 Ta1 7_645 6_655 54.10(2)
Ta4 Ta4 Ta4 6_755 6_754 177.29(13)
Ta4 Ta4 Ta1 6_755 1_556 61.46(5)
Ta4 Ta4 Ta1 6_754 1_556 120.77(7)
Ta4 Ta4 Ta1 6_755 4_556 61.46(5)
Ta4 Ta4 Ta1 6_754 4_556 120.77(7)
Ta1 Ta4 Ta1 1_556 4_556 59.34(3)
Ta4 Ta4 Ta1 6_755 7_745 116.96(7)
Ta4 Ta4 Ta1 6_754 7_745 60.79(5)
Ta1 Ta4 Ta1 1_556 7_745 120.84(2)
Ta1 Ta4 Ta1 4_556 7_745 178.26(6)
Ta4 Ta4 Ta1 6_755 6_755 116.96(7)
Ta4 Ta4 Ta1 6_754 6_755 60.79(5)
Ta1 Ta4 Ta1 1_556 6_755 178.26(6)
Ta1 Ta4 Ta1 4_556 6_755 120.84(2)
Ta1 Ta4 Ta1 7_745 6_755 58.92(3)
Ta4 Ta4 Ta2 6_755 7_644 119.18(3)
Ta4 Ta4 Ta2 6_754 7_644 61.62(3)
Ta1 Ta4 Ta2 1_556 7_644 68.93(3)
Ta1 Ta4 Ta2 4_556 7_644 118.06(5)
Ta1 Ta4 Ta2 7_745 7_644 63.16(2)
Ta1 Ta4 Ta2 6_755 7_644 111.91(4)
Ta4 Ta4 Ta2 6_755 6_654 119.18(3)
Ta4 Ta4 Ta2 6_754 6_654 61.62(3)
Ta1 Ta4 Ta2 1_556 6_654 118.06(5)
Ta1 Ta4 Ta2 4_556 6_654 68.93(3)
Ta1 Ta4 Ta2 7_745 6_654 111.91(4)
Ta1 Ta4 Ta2 6_755 6_654 63.16(2)
Ta2 Ta4 Ta2 7_644 6_654 113.89(5)
Ta4 Ta4 Ta3 6_755 6_755 61.80(6)
Ta4 Ta4 Ta3 6_754 6_755 115.48(8)
Ta1 Ta4 Ta3 1_556 6_755 114.45(4)
Ta1 Ta4 Ta3 4_556 6_755 114.45(4)
Ta1 Ta4 Ta3 7_745 6_755 63.83(3)
Ta1 Ta4 Ta3 6_755 6_755 63.83(3)
Ta2 Ta4 Ta3 7_644 6_755 116.48(3)
Ta2 Ta4 Ta3 6_654 6_755 116.48(3)
Ta4 Ta4 Ta2 6_755 1_655 61.13(3)
Ta4 Ta4 Ta2 6_754 1_655 118.01(4)
Ta1 Ta4 Ta2 1_556 1_655 63.22(2)
Ta1 Ta4 Ta2 4_556 1_655 112.05(4)
Ta1 Ta4 Ta2 7_745 1_655 67.09(3)
Ta1 Ta4 Ta2 6_755 1_655 115.55(5)
Ta2 Ta4 Ta2 7_644 1_655 66.496(14)
Ta2 Ta4 Ta2 6_654 1_655 178.72(6)
Ta3 Ta4 Ta2 6_755 1_655 62.44(3)
Ta4 Ta4 Ta2 6_755 4_655 61.13(3)
Ta4 Ta4 Ta2 6_754 4_655 118.01(4)
Ta1 Ta4 Ta2 1_556 4_655 112.05(4)
Ta1 Ta4 Ta2 4_556 4_655 63.22(2)
Ta1 Ta4 Ta2 7_745 4_655 115.55(5)
Ta1 Ta4 Ta2 6_755 4_655 67.09(3)
Ta2 Ta4 Ta2 7_644 4_655 178.72(6)
Ta2 Ta4 Ta2 6_654 4_655 66.495(14)
Ta3 Ta4 Ta2 6_755 4_655 62.44(3)
Ta2 Ta4 Ta2 1_655 4_655 113.09(5)
Ta4 Ta4 Ta3 6_755 . 121.54(8)
Ta4 Ta4 Ta3 6_754 . 61.18(6)
Ta1 Ta4 Ta3 1_556 . 68.37(4)
Ta1 Ta4 Ta3 4_556 . 68.37(4)
Ta1 Ta4 Ta3 7_745 . 113.36(4)
Ta1 Ta4 Ta3 6_755 . 113.36(4)
Ta2 Ta4 Ta3 7_644 . 62.39(3)
Ta2 Ta4 Ta3 6_654 . 62.39(3)
Ta3 Ta4 Ta3 6_755 . 176.66(6)
Ta2 Ta4 Ta3 1_655 . 118.64(3)
Ta2 Ta4 Ta3 4_655 . 118.64(3)
Ta1 S1 Ta2 1_556 7_644 83.21(7)
Ta1 S1 Ta2 1_556 1_655 75.51(6)
Ta2 S1 Ta2 7_644 1_655 79.63(6)
Ta1 S1 Ta2 1_556 2_655 147.05(10)
Ta2 S1 Ta2 7_644 2_655 129.31(9)
Ta2 S1 Ta2 1_655 2_655 102.43(8)
Ta1 Se1 Ta2 1_556 7_644 83.21(7)
Ta1 Se1 Ta2 1_556 1_655 75.51(6)
Ta2 Se1 Ta2 7_644 1_655 79.63(6)
Ta1 Se1 Ta2 1_556 2_655 147.05(10)
Ta2 Se1 Ta2 7_644 2_655 129.31(9)
Ta2 Se1 Ta2 1_655 2_655 102.43(8)
Ta2 S2 Ta3 7_644 . 76.05(7)
Ta2 S2 Ta1 7_644 . 81.79(7)
Ta3 S2 Ta1 . . 76.85(8)
Ta2 S2 Ta1 7_644 7_645 141.70(11)
Ta3 S2 Ta1 . 7_645 77.65(7)
Ta1 S2 Ta1 . 7_645 118.40(10)
Ta2 Se2 Ta3 7_644 . 76.05(7)
Ta2 Se2 Ta1 7_644 . 81.79(7)
Ta3 Se2 Ta1 . . 76.85(8)
Ta2 Se2 Ta1 7_644 7_645 141.70(11)
Ta3 Se2 Ta1 . 7_645 77.65(7)
Ta1 Se2 Ta1 . 7_645 118.40(10)

loop_
_geom_bond_atom_site_label_1
_geom_bond_atom_site_label_2
_geom_bond_site_symmetry_2
_geom_bond_distance
_geom_bond_publ_flag
Ta1 Se1 1_554 2.472(2) ?
Ta1 S1 1_554 2.472(2) yes
Ta1 S2 . 2.492(2) yes
Ta1 Se2 . 2.492(2) ?
Ta1 Se2 7_644 2.547(2) ?
Ta1 S2 7_644 2.547(2) yes
Ta1 Ta1 4 2.8722(9) yes
Ta1 Ta4 1_554 2.9011(14) yes
Ta1 Ta4 6_754 2.9198(14) yes
Ta1 Ta2 1_654 3.0621(6) yes
Ta1 Ta3 . 3.0958(10) yes
Ta1 Ta3 6_654 3.1578(7) yes
Ta2 Se2 7_645 2.455(2) ?
Ta2 S2 7_645 2.455(2) yes
Ta2 Se1 7_645 2.495(2) ?
Ta2 S1 7_645 2.495(2) yes
Ta2 Se1 1_455 2.529(2) ?
Ta2 S1 1_455 2.529(2) yes
Ta2 Se1 2_655 2.709(2) ?
Ta2 S1 2_655 2.709(2) yes
Ta2 Ta4 6_655 2.9269(10) yes
Ta2 Ta4 1_455 2.9404(10) yes
Ta2 Ta3 6_655 3.0458(6) yes
Ta2 Ta1 1_456 3.0621(6) ?
Ta3 Se2 . 2.489(3) ?
Ta3 S2 . 2.489(3) yes
Ta3 Se2 4 2.490(3) ?
Ta3 S2 4 2.490(3) ?
Ta3 Ta4 6_754 2.936(2) yes
Ta3 Ta4 . 2.953(2) yes
Ta3 Ta2 7_644 3.0458(6) ?
Ta3 Ta2 6_654 3.0458(6) ?
Ta3 Ta1 4 3.0958(10) ?
Ta3 Ta1 7_645 3.1578(7) ?
Ta3 Ta1 6_655 3.1578(7) ?
Ta4 Ta4 6_755 2.8110(2) yes
Ta4 Ta4 6_754 2.8110(2) ?
Ta4 Ta1 1_556 2.9012(14) ?
Ta4 Ta1 4_556 2.9012(14) ?
Ta4 Ta1 7_745 2.9198(14) ?
Ta4 Ta1 6_755 2.9198(14) ?
Ta4 Ta2 7_644 2.9269(10) ?
Ta4 Ta2 6_654 2.9269(10) ?
Ta4 Ta3 6_755 2.936(2) ?
Ta4 Ta2 1_655 2.9404(10) ?
Ta4 Ta2 4_655 2.9404(10) ?
S1 Ta1 1_556 2.472(2) ?
S1 Ta2 7_644 2.495(2) ?
S1 Ta2 1_655 2.529(2) ?
S1 Ta2 2_655 2.709(2) ?
Se1 Ta1 1_556 2.472(2) ?
Se1 Ta2 7_644 2.495(2) ?
Se1 Ta2 1_655 2.529(2) ?
Se1 Ta2 2_655 2.709(2) ?
S2 Ta2 7_644 2.455(2) ?
S2 Ta1 7_645 2.547(2) ?
Se2 Ta2 7_644 2.455(2) ?
Se2 Ta1 7_645 2.547(2) ?
